data_7050104
loop_
_publ_author_name
'Argent, Stephen P.'
'Adams, Harry'
'Harding, Lindsay P.'
'Riis-Johannessen, T.'
'Jeffery, John C.'
'Ward, Michael D.'

_publ_section_title
;
 Homo- and heteropolynuclear helicates with a &#x2018;2 + 3 +
 2&#x2019;-dentate compartmental ligand
;
_journal_issue 7
_journal_name_full 'New Journal of Chemistry'
_journal_page_first 904
_journal_paper_doi 10.1039/b502423d
_journal_volume 29
_journal_year 2005
_chemical_formula_moiety 'C86 H70 Ag3 N22, C H3 N O2, 3(B F4)'
_chemical_formula_sum 'C87 H73 Ag3 B3 F12 N23 O2'
_chemical_formula_weight 2056.72
_chemical_name_systematic
;
?
;
_space_group_IT_number 14
_symmetry_cell_setting monoclinic
_symmetry_space_group_name_Hall '-P 2ybc'
_symmetry_space_group_name_H-M 'P 1 21/c 1'
_atom_sites_solution_hydrogens geom
_atom_sites_solution_primary direct
_atom_sites_solution_secondary difmap
_audit_creation_method SHELXL-97
_cell_angle_alpha 90.00
_cell_angle_beta 100.848(3)
_cell_angle_gamma 90.00
_cell_formula_units_Z 4
_cell_length_a 28.943(5)
_cell_length_b 11.5611(19)
_cell_length_c 25.405(4)
_cell_measurement_reflns_used 6791
_cell_measurement_temperature 150(2)
_cell_measurement_theta_max 46.463
_cell_measurement_theta_min 4.540
_cell_volume 8349(2)
_computing_cell_refinement 'Bruker SMART'
_computing_data_collection 'Bruker SMART'
_computing_data_reduction 'Bruker saint'
_computing_molecular_graphics 'Bruker SHELXTL'
_computing_publication_material 'Bruker SHELXTL'
_computing_structure_refinement 'SHELXL-97 (Sheldrick, 1997)'
_computing_structure_solution 'SHELXS-97 (Sheldrick, 1990)'
_diffrn_ambient_temperature 150(2)
_diffrn_detector_area_resol_mean 100
_diffrn_measured_fraction_theta_full 0.998
_diffrn_measured_fraction_theta_max 0.998
_diffrn_measurement_device_type 'Bruker smart 1000'
_diffrn_measurement_method '\w scans'
_diffrn_radiation_monochromator graphite
_diffrn_radiation_source 'fine-focus sealed tube'
_diffrn_radiation_type MoK\a
_diffrn_radiation_wavelength 0.71073
_diffrn_reflns_av_R_equivalents 0.0464
_diffrn_reflns_av_sigmaI/netI 0.0337
_diffrn_reflns_limit_h_max 32
_diffrn_reflns_limit_h_min -32
_diffrn_reflns_limit_k_max 12
_diffrn_reflns_limit_k_min -12
_diffrn_reflns_limit_l_max 28
_diffrn_reflns_limit_l_min -28
_diffrn_reflns_number 67846
_diffrn_reflns_theta_full 23.31
_diffrn_reflns_theta_max 23.31
_diffrn_reflns_theta_min 1.43
_diffrn_standards_decay_% 0
_diffrn_standards_interval_count 0
_diffrn_standards_interval_time 0
_diffrn_standards_number 0
_exptl_absorpt_coefficient_mu 0.790
_exptl_absorpt_correction_T_max 0.8581
_exptl_absorpt_correction_T_min 0.6936
_exptl_absorpt_correction_type multi-scan
_exptl_absorpt_process_details SADABS
_exptl_crystal_colour COLOURLESS
_exptl_crystal_density_diffrn 1.636
_exptl_crystal_density_method 'not measured'
_exptl_crystal_description BLOCK
_exptl_crystal_F_000 4144
_exptl_crystal_size_max 0.50
_exptl_crystal_size_mid 0.40
_exptl_crystal_size_min 0.20
_refine_diff_density_max 0.954
_refine_diff_density_min -0.788
_refine_diff_density_rms 0.073
_refine_ls_extinction_method none
_refine_ls_goodness_of_fit_ref 1.023
_refine_ls_hydrogen_treatment constr
_refine_ls_matrix_type full
_refine_ls_number_parameters 1172
_refine_ls_number_reflns 12038
_refine_ls_number_restraints 2
_refine_ls_restrained_S_all 1.023
_refine_ls_R_factor_all 0.0546
_refine_ls_R_factor_gt 0.0380
_refine_ls_shift/su_max 0.001
_refine_ls_shift/su_mean 0.000
_refine_ls_structure_factor_coef Fsqd
_refine_ls_weighting_details 'calc w=1/[\s^2^(Fo^2^)+(0.0560P)^2^+8.9597P] where P=(Fo^2^+2Fc^2^)/3'
_refine_ls_weighting_scheme calc
_refine_ls_wR_factor_gt 0.0969
_refine_ls_wR_factor_ref 0.1055
_reflns_number_gt 9248
_reflns_number_total 12038
_reflns_threshold_expression >2sigma(I)
_cod_data_source_file b502423d.txt
_cod_data_source_block Ag3
_cod_depositor_comments
;
The following automatic conversions were performed:
'_symmetry_cell_setting' value 'Monoclinic' changed to 'monoclinic'
according to '/home/saulius/struct/CIF-dictionaries/cif_core.dic'
dictionary named 'cif_core.dic' version 2.4.1 from
2010-06-29.

'_exptl_absorpt_correction_type' value 'MULTI-SCAN' changed
to 'multi-scan' according to
'/home/saulius/struct/CIF-dictionaries/cif_core.dic' dictionary named
'cif_core.dic' version 2.4.1 from 2010-06-29.

Automatic conversion script
Id: cif_fix_enum 1527 2010-12-29 10:47:43Z saulius 
;
_cod_original_sg_symbol_H-M P2(1)/c
_cod_database_code 7050104

loop_
_symmetry_equiv_pos_as_xyz
'x, y, z'
'-x, y+1/2, -z+1/2'
'-x, -y, -z'
'x, -y-1/2, z-1/2'

loop_
_atom_site_label
_atom_site_type_symbol
_atom_site_fract_x
_atom_site_fract_y
_atom_site_fract_z
_atom_site_U_iso_or_equiv
_atom_site_adp_type
_atom_site_occupancy
_atom_site_symmetry_multiplicity
_atom_site_calc_flag
_atom_site_refinement_flags
_atom_site_disorder_assembly
_atom_site_disorder_group
Ag1 Ag 0.477660(13) 0.72555(3) 0.493914(14) 0.04230(11) Uani 1 1 d . . .
Ag2 Ag 0.229462(12) 0.72280(3) 0.272364(13) 0.03419(11) Uani 1 1 d . . .
Ag3 Ag 0.075628(14) 0.89633(3) -0.015018(14) 0.04602(12) Uani 1 1 d . . .
N111 N 0.50795(12) 0.6137(3) 0.43423(13) 0.0331(8) Uani 1 1 d . . .
C112 C 0.48091(15) 0.5250(3) 0.41216(16) 0.0303(10) Uani 1 1 d . . .
C113 C 0.48846(16) 0.4698(4) 0.36618(17) 0.0387(11) Uani 1 1 d . . .
H113 H 0.4689 0.4074 0.3515 0.046 Uiso 1 1 calc R . .
C114 C 0.52476(17) 0.5064(4) 0.34190(19) 0.0473(12) Uani 1 1 d . . .
H114 H 0.5302 0.4702 0.3101 0.057 Uiso 1 1 calc R . .
C115 C 0.55283(17) 0.5958(4) 0.36433(19) 0.0464(12) Uani 1 1 d . . .
H115 H 0.5783 0.6219 0.3487 0.056 Uiso 1 1 calc R . .
C116 C 0.54330(16) 0.6469(4) 0.41014(18) 0.0387(11) Uani 1 1 d . . .
H116 H 0.5628 0.7090 0.4255 0.046 Uiso 1 1 calc R . .
N121 N 0.42766(12) 0.5605(3) 0.47361(13) 0.0322(8) Uani 1 1 d . . .
N122 N 0.39137(12) 0.5045(3) 0.48897(13) 0.0345(9) Uani 1 1 d . . .
C123 C 0.38221(16) 0.4022(4) 0.46343(17) 0.0389(11) Uani 1 1 d . . .
H123 H 0.3581 0.3492 0.4675 0.047 Uiso 1 1 calc R . .
C124 C 0.41442(16) 0.3895(4) 0.43046(18) 0.0378(11) Uani 1 1 d . . .
H124 H 0.4175 0.3261 0.4076 0.045 Uiso 1 1 calc R . .
C125 C 0.44178(14) 0.4905(3) 0.43790(15) 0.0296(10) Uani 1 1 d . . .
C131 C 0.36327(16) 0.5635(4) 0.52308(17) 0.0399(11) Uani 1 1 d . . .
H13A H 0.3844 0.5987 0.5541 0.048 Uiso 1 1 calc R . .
H13B H 0.3430 0.5065 0.5370 0.048 Uiso 1 1 calc R . .
C132 C 0.33291(15) 0.6564(4) 0.49221(15) 0.0307(10) Uani 1 1 d . . .
C133 C 0.34360(14) 0.7735(4) 0.50093(16) 0.0322(10) Uani 1 1 d . . .
H133 H 0.3694 0.7954 0.5281 0.039 Uiso 1 1 calc R . .
C134 C 0.31724(14) 0.8580(4) 0.47059(16) 0.0329(10) Uani 1 1 d . . .
H134 H 0.3251 0.9372 0.4770 0.039 Uiso 1 1 calc R . .
C135 C 0.27923(14) 0.8277(4) 0.43068(15) 0.0280(9) Uani 1 1 d . . .
C136 C 0.26772(15) 0.7116(4) 0.42252(16) 0.0316(10) Uani 1 1 d . . .
H136 H 0.2416 0.6901 0.3957 0.038 Uiso 1 1 calc R . .
C137 C 0.29412(15) 0.6268(4) 0.45333(16) 0.0347(10) Uani 1 1 d . . .
H137 H 0.2856 0.5477 0.4478 0.042 Uiso 1 1 calc R . .
C138 C 0.25113(15) 0.9196(4) 0.39671(16) 0.0311(10) Uani 1 1 d . . .
H13C H 0.2195 0.8889 0.3815 0.037 Uiso 1 1 calc R . .
H13D H 0.2471 0.9869 0.4195 0.037 Uiso 1 1 calc R . .
N141 N 0.27643(11) 0.8843(3) 0.31212(12) 0.0260(8) Uani 1 1 d . . .
N142 N 0.27421(11) 0.9573(3) 0.35287(13) 0.0284(8) Uani 1 1 d . . .
C143 C 0.29823(17) 1.0556(4) 0.34880(18) 0.0405(11) Uani 1 1 d . . .
H143 H 0.3019 1.1188 0.3731 0.049 Uiso 1 1 calc R . .
C144 C 0.31638(17) 1.0468(4) 0.30284(17) 0.0428(12) Uani 1 1 d . . .
H144 H 0.3349 1.1023 0.2887 0.051 Uiso 1 1 calc R . .
C145 C 0.30181(14) 0.9388(3) 0.28135(15) 0.0281(9) Uani 1 1 d . . .
N151 N 0.28409(11) 0.7875(3) 0.21698(12) 0.0270(8) Uani 1 1 d . . .
C152 C 0.31150(14) 0.8799(4) 0.23352(16) 0.0300(10) Uani 1 1 d . . .
C153 C 0.34809(16) 0.9119(4) 0.20799(16) 0.0395(11) Uani 1 1 d . . .
H153 H 0.3671 0.9772 0.2200 0.047 Uiso 1 1 calc R . .
C154 C 0.35625(16) 0.8480(5) 0.16528(17) 0.0467(13) Uani 1 1 d . . .
H154 H 0.3812 0.8686 0.1475 0.056 Uiso 1 1 calc R . .
C155 C 0.32833(16) 0.7539(4) 0.14809(18) 0.0422(12) Uani 1 1 d . . .
H155 H 0.3337 0.7088 0.1186 0.051 Uiso 1 1 calc R . .
C156 C 0.29201(14) 0.7261(4) 0.17489(16) 0.0310(10) Uani 1 1 d . . .
N161 N 0.22342(12) 0.6115(3) 0.18266(13) 0.0314(8) Uani 1 1 d . . .
N162 N 0.20408(13) 0.5097(3) 0.16420(14) 0.0378(9) Uani 1 1 d . . .
C163 C 0.22848(19) 0.4602(4) 0.12973(19) 0.0513(13) Uani 1 1 d . . .
H163 H 0.2211 0.3893 0.1112 0.062 Uiso 1 1 calc R . .
C164 C 0.26555(18) 0.5304(4) 0.12626(19) 0.0477(13) Uani 1 1 d . . .
H164 H 0.2892 0.5186 0.1054 0.057 Uiso 1 1 calc R . .
C165 C 0.26129(15) 0.6250(4) 0.16052(16) 0.0325(10) Uani 1 1 d . . .
C171 C 0.16074(16) 0.4723(4) 0.17987(18) 0.0402(11) Uani 1 1 d . . .
H17A H 0.1649 0.4735 0.2194 0.048 Uiso 1 1 calc R . .
H17B H 0.1538 0.3917 0.1677 0.048 Uiso 1 1 calc R . .
C172 C 0.11952(15) 0.5489(4) 0.15624(17) 0.0339(10) Uani 1 1 d . . .
C173 C 0.08455(16) 0.5728(4) 0.18523(17) 0.0383(11) Uani 1 1 d . . .
H173 H 0.0865 0.5412 0.2201 0.046 Uiso 1 1 calc R . .
C174 C 0.04662(17) 0.6427(4) 0.16368(18) 0.0418(12) Uani 1 1 d . . .
H174 H 0.0233 0.6597 0.1843 0.050 Uiso 1 1 calc R . .
C175 C 0.04230(16) 0.6879(4) 0.11253(18) 0.0399(11) Uani 1 1 d . . .
C176 C 0.07689(17) 0.6620(4) 0.08329(18) 0.0412(11) Uani 1 1 d . . .
H176 H 0.0740 0.6905 0.0477 0.049 Uiso 1 1 calc R . .
C177 C 0.11547(16) 0.5954(4) 0.10506(17) 0.0382(11) Uani 1 1 d . . .
H177 H 0.1394 0.5812 0.0849 0.046 Uiso 1 1 calc R . .
C178 C 0.00227(16) 0.7671(4) 0.0894(2) 0.0465(12) Uani 1 1 d . . .
H17C H -0.0082 0.7497 0.0508 0.056 Uiso 1 1 calc R . .
H17D H -0.0246 0.7532 0.1077 0.056 Uiso 1 1 calc R . .
N181 N 0.03933(13) 0.9390(3) 0.06037(14) 0.0385(9) Uani 1 1 d . . .
N182 N 0.01633(13) 0.8881(3) 0.09574(15) 0.0408(9) Uani 1 1 d . . .
C183 C 0.01459(16) 0.9565(4) 0.13809(19) 0.0441(12) Uani 1 1 d . . .
H183 H 0.0005 0.9382 0.1680 0.053 Uiso 1 1 calc R . .
C184 C 0.03703(16) 1.0578(4) 0.12997(18) 0.0407(11) Uani 1 1 d . . .
H184 H 0.0414 1.1238 0.1526 0.049 Uiso 1 1 calc R . .
C185 C 0.05198(15) 1.0431(4) 0.08123(17) 0.0353(10) Uani 1 1 d . . .
N191 N 0.09192(13) 1.0855(3) 0.00863(14) 0.0397(9) Uani 1 1 d . . .
C192 C 0.07878(15) 1.1235(4) 0.05373(17) 0.0362(11) Uani 1 1 d . . .
C193 C 0.09105(18) 1.2329(4) 0.0739(2) 0.0515(13) Uani 1 1 d . . .
H193 H 0.0818 1.2581 0.1060 0.062 Uiso 1 1 calc R . .
C194 C 0.1167(2) 1.3045(5) 0.0474(2) 0.0628(16) Uani 1 1 d . . .
H194 H 0.1243 1.3805 0.0603 0.075 Uiso 1 1 calc R . .
C195 C 0.1314(2) 1.2654(5) 0.0016(2) 0.0585(15) Uani 1 1 d . . .
H195 H 0.1498 1.3128 -0.0170 0.070 Uiso 1 1 calc R . .
C196 C 0.11817(17) 1.1556(4) -0.01596(19) 0.0471(12) Uani 1 1 d . . .
H196 H 0.1282 1.1278 -0.0472 0.056 Uiso 1 1 calc R . .
N211 N 0.46474(12) 0.8559(3) 0.55643(14) 0.0343(8) Uani 1 1 d . . .
C212 C 0.44085(15) 0.9529(4) 0.53848(17) 0.0324(10) Uani 1 1 d . . .
C213 C 0.42049(17) 1.0237(4) 0.5719(2) 0.0446(12) Uani 1 1 d . . .
H213 H 0.4028 1.0897 0.5580 0.053 Uiso 1 1 calc R . .
C214 C 0.42637(18) 0.9968(4) 0.6257(2) 0.0527(14) Uani 1 1 d . . .
H214 H 0.4127 1.0443 0.6493 0.063 Uiso 1 1 calc R . .
C215 C 0.45225(18) 0.9003(4) 0.6450(2) 0.0503(13) Uani 1 1 d . . .
H215 H 0.4575 0.8812 0.6820 0.060 Uiso 1 1 calc R . .
C216 C 0.47033(17) 0.8324(4) 0.60908(18) 0.0429(12) Uani 1 1 d . . .
H216 H 0.4877 0.7653 0.6223 0.051 Uiso 1 1 calc R . .
N221 N 0.45378(12) 0.9060(3) 0.44927(14) 0.0330(8) Uani 1 1 d . . .
N222 N 0.44372(12) 0.9532(3) 0.39968(14) 0.0344(9) Uani 1 1 d . . .
C223 C 0.41988(16) 1.0536(4) 0.4003(2) 0.0449(12) Uani 1 1 d . . .
H223 H 0.4089 1.1020 0.3703 0.054 Uiso 1 1 calc R . .
C224 C 0.41438(17) 1.0730(4) 0.4516(2) 0.0460(12) Uani 1 1 d . . .
H224 H 0.3992 1.1368 0.4647 0.055 Uiso 1 1 calc R . .
C225 C 0.43586(15) 0.9787(4) 0.48080(17) 0.0331(10) Uani 1 1 d . . .
C231 C 0.45519(15) 0.8921(4) 0.35417(17) 0.0367(11) Uani 1 1 d . . .
H23A H 0.4882 0.8652 0.3634 0.044 Uiso 1 1 calc R . .
H23B H 0.4529 0.9466 0.3238 0.044 Uiso 1 1 calc R . .
C232 C 0.42370(15) 0.7884(4) 0.33628(16) 0.0313(10) Uani 1 1 d . . .
C233 C 0.38599(15) 0.7580(4) 0.35933(17) 0.0354(11) Uani 1 1 d . . .
H233 H 0.3788 0.8026 0.3881 0.043 Uiso 1 1 calc R . .
C234 C 0.35834(15) 0.6627(4) 0.34096(16) 0.0342(10) Uani 1 1 d . . .
H234 H 0.3327 0.6427 0.3577 0.041 Uiso 1 1 calc R . .
C235 C 0.36724(14) 0.5971(3) 0.29921(16) 0.0280(9) Uani 1 1 d . . .
C236 C 0.40550(17) 0.6278(4) 0.27632(18) 0.0443(12) Uani 1 1 d . . .
H236 H 0.4128 0.5827 0.2477 0.053 Uiso 1 1 calc R . .
C237 C 0.43313(17) 0.7220(4) 0.29424(19) 0.0457(12) Uani 1 1 d . . .
H237 H 0.4589 0.7415 0.2776 0.055 Uiso 1 1 calc R . .
C238 C 0.33803(14) 0.4945(4) 0.27638(17) 0.0334(10) Uani 1 1 d . . .
H23C H 0.3230 0.5125 0.2390 0.040 Uiso 1 1 calc R . .
H23D H 0.3593 0.4278 0.2753 0.040 Uiso 1 1 calc R . .
N241 N 0.26166(11) 0.5218(3) 0.30146(13) 0.0286(8) Uani 1 1 d . . .
N242 N 0.30148(11) 0.4602(3) 0.30559(13) 0.0296(8) Uani 1 1 d . . .
C243 C 0.30068(16) 0.3651(4) 0.33564(18) 0.0407(11) Uani 1 1 d . . .
H243 H 0.3249 0.3088 0.3436 0.049 Uiso 1 1 calc R . .
C244 C 0.25857(16) 0.3640(4) 0.35269(19) 0.0432(12) Uani 1 1 d . . .
H244 H 0.2476 0.3080 0.3748 0.052 Uiso 1 1 calc R . .
C245 C 0.23515(14) 0.4635(3) 0.33042(16) 0.0295(10) Uani 1 1 d . . .
N251 N 0.17669(11) 0.6145(3) 0.31576(12) 0.0254(8) Uani 1 1 d . . .
C252 C 0.18777(14) 0.5057(3) 0.33392(15) 0.0274(9) Uani 1 1 d . . .
C253 C 0.15577(15) 0.4361(4) 0.35363(17) 0.0381(11) Uani 1 1 d . . .
H253 H 0.1641 0.3601 0.3662 0.046 Uiso 1 1 calc R . .
C254 C 0.11167(16) 0.4798(4) 0.35460(17) 0.0405(12) Uani 1 1 d . . .
H254 H 0.0891 0.4335 0.3676 0.049 Uiso 1 1 calc R . .
C255 C 0.10016(15) 0.5907(4) 0.33668(17) 0.0361(11) Uani 1 1 d . . .
H255 H 0.0699 0.6217 0.3374 0.043 Uiso 1 1 calc R . .
C256 C 0.13358(14) 0.6558(4) 0.31759(15) 0.0279(9) Uani 1 1 d . . .
N261 N 0.15821(11) 0.8437(3) 0.28919(13) 0.0297(8) Uani 1 1 d . . .
N262 N 0.13646(12) 0.9437(3) 0.27031(13) 0.0329(8) Uani 1 1 d . . .
C263 C 0.08964(15) 0.9362(4) 0.26546(17) 0.0402(11) Uani 1 1 d . . .
H263 H 0.0675 0.9951 0.2527 0.048 Uiso 1 1 calc R . .
C264 C 0.07963(15) 0.8291(4) 0.28218(17) 0.0393(11) Uani 1 1 d . . .
H264 H 0.0495 0.7981 0.2837 0.047 Uiso 1 1 calc R . .
C265 C 0.12340(14) 0.7740(4) 0.29675(15) 0.0298(10) Uani 1 1 d . . .
C271 C 0.16372(16) 1.0355(4) 0.25128(17) 0.0375(11) Uani 1 1 d . . .
H27A H 0.1939 1.0447 0.2767 0.045 Uiso 1 1 calc R . .
H27B H 0.1462 1.1093 0.2505 0.045 Uiso 1 1 calc R . .
C272 C 0.17371(15) 1.0111(4) 0.19584(16) 0.0338(10) Uani 1 1 d . . .
C273 C 0.16210(16) 0.9097(4) 0.16901(18) 0.0401(11) Uani 1 1 d . . .
H273 H 0.1452 0.8526 0.1845 0.048 Uiso 1 1 calc R . .
C274 C 0.17439(16) 0.8883(4) 0.11997(18) 0.0417(11) Uani 1 1 d . . .
H274 H 0.1662 0.8163 0.1027 0.050 Uiso 1 1 calc R . .
C275 C 0.19821(15) 0.9693(4) 0.09563(17) 0.0378(11) Uani 1 1 d . . .
C276 C 0.2079(2) 1.0738(5) 0.1215(2) 0.0710(18) Uani 1 1 d . . .
H276 H 0.2231 1.1331 0.1052 0.085 Uiso 1 1 calc R . .
C277 C 0.1960(2) 1.0935(5) 0.1707(2) 0.0696(18) Uani 1 1 d . . .
H277 H 0.2033 1.1661 0.1878 0.084 Uiso 1 1 calc R . .
C278 C 0.21457(17) 0.9481(4) 0.04355(18) 0.0463(12) Uani 1 1 d . . .
H27C H 0.2016 1.0090 0.0176 0.056 Uiso 1 1 calc R . .
H27D H 0.2493 0.9536 0.0498 0.056 Uiso 1 1 calc R . .
N281 N 0.15716(13) 0.8217(3) -0.01014(14) 0.0390(9) Uani 1 1 d . . .
N282 N 0.20016(13) 0.8352(3) 0.02065(14) 0.0396(9) Uani 1 1 d . . .
C283 C 0.22310(17) 0.7339(5) 0.02907(18) 0.0444(12) Uani 1 1 d . . .
H283 H 0.2537 0.7229 0.0497 0.053 Uiso 1 1 calc R . .
C284 C 0.19474(16) 0.6497(4) 0.00279(17) 0.0407(11) Uani 1 1 d . . .
H284 H 0.2013 0.5694 0.0013 0.049 Uiso 1 1 calc R . .
C285 C 0.15372(16) 0.7078(4) -0.02145(16) 0.0359(11) Uani 1 1 d . . .
N291 N 0.07149(13) 0.7273(3) -0.05922(14) 0.0373(9) Uani 1 1 d . . .
C292 C 0.11065(16) 0.6616(4) -0.05438(16) 0.0356(11) Uani 1 1 d . . .
C293 C 0.10966(18) 0.5537(4) -0.07878(18) 0.0439(12) Uani 1 1 d . . .
H293 H 0.1375 0.5084 -0.0748 0.053 Uiso 1 1 calc R . .
C294 C 0.0685(2) 0.5127(4) -0.10861(19) 0.0538(14) Uani 1 1 d . . .
H294 H 0.0675 0.4394 -0.1256 0.065 Uiso 1 1 calc R . .
C295 C 0.0286(2) 0.5799(4) -0.1135(2) 0.0555(14) Uani 1 1 d . . .
H295 H -0.0005 0.5531 -0.1335 0.067 Uiso 1 1 calc R . .
C296 C 0.03154(18) 0.6858(4) -0.08901(18) 0.0454(12) Uani 1 1 d . . .
H296 H 0.0040 0.7323 -0.0933 0.054 Uiso 1 1 calc R . .
B10 B 0.4291(2) 0.2340(4) 0.2652(2) 0.0373(13) Uani 1 1 d . . .
F11 F 0.40955(9) 0.2608(2) 0.30962(10) 0.0418(6) Uani 1 1 d . . .
F12 F 0.42930(12) 0.1173(2) 0.25846(13) 0.0689(9) Uani 1 1 d . . .
F13 F 0.4072(2) 0.2898(4) 0.22240(14) 0.146(2) Uani 1 1 d . . .
F14 F 0.47583(14) 0.2679(3) 0.27514(17) 0.1018(14) Uani 1 1 d . . .
B20 B 0.2600(3) 0.2111(5) 0.4872(3) 0.0587(18) Uani 1 1 d . . .
F21 F 0.30105(12) 0.1834(3) 0.47102(14) 0.0767(10) Uani 1 1 d . . .
F22 F 0.25541(16) 0.1684(6) 0.53346(19) 0.161(2) Uani 1 1 d . . .
F23 F 0.22320(13) 0.1817(4) 0.44712(16) 0.0986(12) Uani 1 1 d . . .
F24 F 0.2605(2) 0.3294(4) 0.4917(2) 0.148(2) Uani 1 1 d . . .
B30 B 0.05672(18) 0.2663(5) 0.2589(2) 0.0384(13) Uani 1 1 d . . .
F31 F 0.07570(12) 0.2288(3) 0.31047(13) 0.0729(10) Uani 1 1 d . . .
F32 F 0.09067(11) 0.2744(3) 0.22822(15) 0.0760(10) Uani 1 1 d . . .
F33 F 0.03481(8) 0.3718(2) 0.26161(10) 0.0454(7) Uani 1 1 d . . .
F34 F 0.02338(9) 0.1835(2) 0.23623(11) 0.0529(7) Uani 1 1 d . . .
N1 N 0.3314(3) 0.2922(8) 0.6218(3) 0.118(2) Uani 1 1 d D . .
O2 O 0.3242(3) 0.3980(7) 0.6084(3) 0.170(3) Uani 1 1 d . A .
O3 O 0.3570(4) 0.2590(15) 0.5902(6) 0.090(4) Uiso 0.406(17) 1 d PDU A 1
O3' O 0.3512(3) 0.2041(10) 0.6095(4) 0.089(3) Uiso 0.594(17) 1 d PDU A 2
C4 C 0.3100(3) 0.2595(9) 0.6690(5) 0.165(5) Uani 1 1 d . A .
H4A H 0.2979 0.1802 0.6644 0.248 Uiso 1 1 calc R . .
H4B H 0.2841 0.3126 0.6716 0.248 Uiso 1 1 calc R . .
H4C H 0.3339 0.2643 0.7018 0.248 Uiso 1 1 calc R . .

loop_
_atom_site_aniso_label
_atom_site_aniso_U_11
_atom_site_aniso_U_22
_atom_site_aniso_U_33
_atom_site_aniso_U_23
_atom_site_aniso_U_13
_atom_site_aniso_U_12
Ag1 0.0604(3) 0.0272(2) 0.0388(2) -0.00678(15) 0.00804(17) 0.00711(17)
Ag2 0.0402(2) 0.02647(19) 0.0405(2) -0.00260(14) 0.01934(16) -0.00579(15)
Ag3 0.0610(3) 0.0346(2) 0.0427(2) -0.00959(16) 0.01056(18) -0.00196(18)
N111 0.039(2) 0.025(2) 0.035(2) 0.0020(16) 0.0062(17) 0.0061(17)
C112 0.042(3) 0.019(2) 0.029(2) 0.0036(18) 0.0051(19) 0.0109(19)
C113 0.045(3) 0.034(3) 0.038(3) -0.003(2) 0.009(2) 0.003(2)
C114 0.053(3) 0.051(3) 0.041(3) -0.002(2) 0.017(2) 0.011(3)
C115 0.047(3) 0.049(3) 0.047(3) 0.005(2) 0.018(2) 0.004(2)
C116 0.038(3) 0.030(3) 0.047(3) 0.006(2) 0.005(2) 0.003(2)
N121 0.041(2) 0.027(2) 0.0282(19) 0.0040(16) 0.0059(16) 0.0056(17)
N122 0.043(2) 0.031(2) 0.030(2) 0.0052(17) 0.0104(17) 0.0045(18)
C123 0.051(3) 0.025(3) 0.041(3) 0.003(2) 0.007(2) 0.001(2)
C124 0.054(3) 0.023(2) 0.038(3) -0.003(2) 0.013(2) 0.001(2)
C125 0.038(3) 0.024(2) 0.025(2) 0.0036(18) 0.0029(19) 0.009(2)
C131 0.054(3) 0.038(3) 0.033(2) 0.007(2) 0.021(2) 0.008(2)
C132 0.039(3) 0.034(3) 0.025(2) 0.0015(19) 0.019(2) 0.005(2)
C133 0.028(2) 0.040(3) 0.029(2) 0.000(2) 0.0074(19) -0.002(2)
C134 0.036(2) 0.031(3) 0.036(2) -0.003(2) 0.017(2) -0.004(2)
C135 0.031(2) 0.031(2) 0.024(2) -0.0012(18) 0.0127(18) 0.0010(19)
C136 0.038(3) 0.032(3) 0.026(2) -0.0069(19) 0.0109(19) -0.003(2)
C137 0.047(3) 0.028(2) 0.032(2) -0.006(2) 0.016(2) 0.001(2)
C138 0.037(2) 0.028(2) 0.031(2) -0.0024(19) 0.0133(19) 0.0011(19)
N141 0.0300(19) 0.0244(19) 0.0244(18) 0.0001(15) 0.0071(15) 0.0010(15)
N142 0.0318(19) 0.0242(19) 0.0293(19) 0.0001(15) 0.0057(15) 0.0001(15)
C143 0.062(3) 0.021(2) 0.037(3) -0.003(2) 0.007(2) -0.010(2)
C144 0.066(3) 0.031(3) 0.033(3) 0.005(2) 0.012(2) -0.021(2)
C145 0.032(2) 0.025(2) 0.027(2) 0.0038(18) 0.0041(19) -0.0025(19)
N151 0.0300(19) 0.029(2) 0.0221(18) 0.0018(15) 0.0056(15) 0.0010(16)
C152 0.032(2) 0.031(2) 0.026(2) 0.0046(19) 0.0036(19) -0.002(2)
C153 0.044(3) 0.049(3) 0.026(2) 0.000(2) 0.008(2) -0.013(2)
C154 0.038(3) 0.073(4) 0.032(3) -0.001(3) 0.014(2) -0.017(3)
C155 0.039(3) 0.060(3) 0.030(2) -0.005(2) 0.012(2) -0.003(2)
C156 0.029(2) 0.039(3) 0.025(2) 0.004(2) 0.0017(18) 0.003(2)
N161 0.037(2) 0.028(2) 0.0281(19) -0.0047(16) 0.0039(16) -0.0032(16)
N162 0.051(2) 0.031(2) 0.032(2) -0.0094(17) 0.0081(18) -0.0053(18)
C163 0.071(4) 0.040(3) 0.044(3) -0.020(2) 0.014(3) -0.007(3)
C164 0.055(3) 0.049(3) 0.044(3) -0.015(2) 0.020(2) -0.002(3)
C165 0.039(3) 0.035(3) 0.024(2) -0.0009(19) 0.0066(19) 0.002(2)
C171 0.052(3) 0.032(3) 0.037(3) -0.003(2) 0.009(2) -0.014(2)
C172 0.044(3) 0.025(2) 0.032(2) -0.0078(19) 0.005(2) -0.013(2)
C173 0.052(3) 0.037(3) 0.026(2) -0.006(2) 0.007(2) -0.019(2)
C174 0.046(3) 0.039(3) 0.042(3) -0.007(2) 0.015(2) -0.012(2)
C175 0.040(3) 0.035(3) 0.045(3) 0.002(2) 0.010(2) -0.017(2)
C176 0.055(3) 0.037(3) 0.033(3) 0.003(2) 0.011(2) -0.012(2)
C177 0.048(3) 0.038(3) 0.032(3) -0.002(2) 0.015(2) -0.010(2)
C178 0.038(3) 0.047(3) 0.055(3) 0.007(2) 0.010(2) -0.011(2)
N181 0.041(2) 0.040(2) 0.036(2) 0.0000(18) 0.0111(18) -0.0072(18)
N182 0.037(2) 0.043(2) 0.044(2) 0.006(2) 0.0111(18) -0.0025(18)
C183 0.039(3) 0.057(3) 0.040(3) 0.009(2) 0.016(2) 0.014(2)
C184 0.044(3) 0.042(3) 0.037(3) 0.000(2) 0.012(2) 0.008(2)
C185 0.035(3) 0.035(3) 0.036(3) 0.000(2) 0.005(2) 0.004(2)
N191 0.047(2) 0.037(2) 0.037(2) -0.0054(18) 0.0136(18) -0.0042(18)
C192 0.035(3) 0.037(3) 0.035(3) -0.006(2) 0.006(2) -0.003(2)
C193 0.054(3) 0.054(3) 0.050(3) -0.022(3) 0.018(3) -0.018(3)
C194 0.070(4) 0.046(3) 0.076(4) -0.024(3) 0.022(3) -0.027(3)
C195 0.067(4) 0.050(3) 0.063(4) 0.000(3) 0.022(3) -0.018(3)
C196 0.057(3) 0.045(3) 0.044(3) -0.005(2) 0.021(2) -0.011(3)
N211 0.042(2) 0.028(2) 0.034(2) -0.0038(16) 0.0102(17) -0.0039(17)
C212 0.036(2) 0.021(2) 0.042(3) -0.009(2) 0.012(2) -0.010(2)
C213 0.050(3) 0.027(3) 0.062(3) -0.010(2) 0.024(3) -0.007(2)
C214 0.065(4) 0.044(3) 0.057(3) -0.020(3) 0.034(3) -0.015(3)
C215 0.069(4) 0.047(3) 0.039(3) -0.009(2) 0.022(3) -0.009(3)
C216 0.056(3) 0.032(3) 0.041(3) -0.005(2) 0.011(2) -0.004(2)
N221 0.037(2) 0.027(2) 0.034(2) 0.0017(17) 0.0040(16) -0.0041(16)
N222 0.037(2) 0.029(2) 0.036(2) 0.0036(17) 0.0043(17) -0.0050(17)
C223 0.049(3) 0.027(3) 0.058(3) 0.010(2) 0.009(2) 0.004(2)
C224 0.051(3) 0.027(3) 0.062(3) 0.002(2) 0.017(3) 0.004(2)
C225 0.035(3) 0.021(2) 0.043(3) -0.002(2) 0.008(2) -0.0041(19)
C231 0.040(3) 0.040(3) 0.031(2) 0.004(2) 0.008(2) -0.004(2)
C232 0.036(2) 0.028(2) 0.029(2) 0.0074(19) 0.0054(19) 0.0023(19)
C233 0.037(3) 0.040(3) 0.031(2) -0.008(2) 0.011(2) -0.002(2)
C234 0.032(2) 0.041(3) 0.032(2) 0.000(2) 0.0144(19) 0.002(2)
C235 0.029(2) 0.026(2) 0.029(2) 0.0056(18) 0.0055(18) 0.0075(18)
C236 0.057(3) 0.042(3) 0.042(3) -0.009(2) 0.031(2) -0.004(2)
C237 0.050(3) 0.049(3) 0.047(3) 0.001(2) 0.030(2) -0.007(2)
C238 0.035(2) 0.031(2) 0.036(2) -0.004(2) 0.013(2) 0.006(2)
N241 0.0291(19) 0.0224(19) 0.034(2) 0.0028(15) 0.0052(16) 0.0016(16)
N242 0.030(2) 0.0225(19) 0.036(2) 0.0004(16) 0.0063(16) 0.0030(16)
C243 0.043(3) 0.026(3) 0.052(3) 0.009(2) 0.006(2) 0.010(2)
C244 0.050(3) 0.028(3) 0.054(3) 0.016(2) 0.014(2) 0.001(2)
C245 0.039(3) 0.020(2) 0.029(2) -0.0003(18) 0.0051(19) -0.0039(19)
N251 0.0265(19) 0.0227(19) 0.0279(18) -0.0013(15) 0.0073(14) -0.0028(15)
C252 0.030(2) 0.029(2) 0.025(2) -0.0016(18) 0.0071(18) -0.0071(19)
C253 0.041(3) 0.037(3) 0.037(3) 0.003(2) 0.007(2) -0.009(2)
C254 0.037(3) 0.048(3) 0.038(3) 0.006(2) 0.012(2) -0.015(2)
C255 0.025(2) 0.049(3) 0.035(2) -0.003(2) 0.0083(19) -0.005(2)
C256 0.028(2) 0.033(2) 0.023(2) -0.0074(18) 0.0054(18) -0.0036(19)
N261 0.0279(19) 0.028(2) 0.034(2) 0.0020(16) 0.0076(15) 0.0046(16)
N262 0.037(2) 0.030(2) 0.031(2) 0.0000(16) 0.0075(16) 0.0082(17)
C263 0.034(3) 0.047(3) 0.039(3) -0.003(2) 0.005(2) 0.015(2)
C264 0.028(2) 0.045(3) 0.044(3) -0.006(2) 0.002(2) 0.004(2)
C265 0.028(2) 0.038(3) 0.024(2) -0.0045(19) 0.0055(18) 0.004(2)
C271 0.047(3) 0.026(2) 0.040(3) 0.001(2) 0.009(2) 0.008(2)
C272 0.039(3) 0.028(3) 0.034(2) 0.003(2) 0.006(2) 0.006(2)
C273 0.045(3) 0.037(3) 0.041(3) 0.002(2) 0.014(2) -0.009(2)
C274 0.048(3) 0.038(3) 0.041(3) -0.010(2) 0.014(2) -0.012(2)
C275 0.039(3) 0.041(3) 0.032(2) -0.001(2) 0.004(2) -0.007(2)
C276 0.119(5) 0.053(4) 0.048(3) -0.006(3) 0.032(3) -0.041(4)
C277 0.127(5) 0.039(3) 0.050(3) -0.016(3) 0.037(3) -0.032(3)
C278 0.048(3) 0.053(3) 0.040(3) -0.008(2) 0.013(2) -0.023(2)
N281 0.043(2) 0.042(2) 0.032(2) -0.0030(18) 0.0094(18) -0.0081(18)
N282 0.038(2) 0.049(3) 0.033(2) -0.0051(19) 0.0114(18) -0.012(2)
C283 0.039(3) 0.063(4) 0.035(3) 0.003(2) 0.018(2) -0.003(3)
C284 0.047(3) 0.042(3) 0.038(3) 0.001(2) 0.020(2) 0.000(2)
C285 0.045(3) 0.042(3) 0.024(2) 0.000(2) 0.016(2) -0.003(2)
N291 0.044(2) 0.033(2) 0.035(2) -0.0015(17) 0.0051(18) -0.0056(19)
C292 0.050(3) 0.034(3) 0.025(2) 0.001(2) 0.011(2) -0.009(2)
C293 0.060(3) 0.034(3) 0.040(3) -0.001(2) 0.017(2) -0.003(2)
C294 0.084(4) 0.032(3) 0.044(3) -0.008(2) 0.009(3) -0.017(3)
C295 0.065(4) 0.041(3) 0.054(3) -0.006(3) -0.005(3) -0.019(3)
C296 0.051(3) 0.035(3) 0.046(3) 0.002(2) -0.002(2) -0.008(2)
B10 0.049(3) 0.031(3) 0.034(3) 0.000(2) 0.011(3) 0.000(3)
F11 0.0497(16) 0.0404(15) 0.0395(15) -0.0009(12) 0.0191(12) 0.0043(12)
F12 0.106(3) 0.0375(18) 0.075(2) -0.0157(15) 0.0458(19) -0.0114(16)
F13 0.228(6) 0.167(5) 0.049(2) 0.037(2) 0.037(3) 0.134(4)
F14 0.094(3) 0.112(3) 0.119(3) -0.059(3) 0.071(2) -0.044(2)
B20 0.097(6) 0.041(4) 0.044(4) 0.004(3) 0.028(4) 0.012(4)
F21 0.081(2) 0.073(2) 0.083(2) -0.0183(19) 0.033(2) -0.0067(19)
F22 0.116(4) 0.261(7) 0.114(4) 0.116(4) 0.044(3) 0.004(4)
F23 0.084(3) 0.122(3) 0.093(3) -0.033(3) 0.025(2) -0.003(2)
F24 0.233(6) 0.064(3) 0.162(5) -0.031(3) 0.077(4) 0.028(3)
B30 0.034(3) 0.032(3) 0.051(3) -0.004(3) 0.012(3) 0.000(2)
F31 0.089(2) 0.0490(19) 0.069(2) 0.0156(16) -0.0160(18) -0.0117(17)
F32 0.063(2) 0.058(2) 0.123(3) 0.0022(19) 0.057(2) 0.0057(16)
F33 0.0416(15) 0.0373(16) 0.0582(17) -0.0092(13) 0.0118(13) 0.0059(12)
F34 0.0523(17) 0.0430(17) 0.0657(18) -0.0184(14) 0.0165(14) -0.0010(13)
N1 0.104(5) 0.118(7) 0.125(6) 0.002(5) 0.000(5) -0.029(5)
O2 0.207(8) 0.145(6) 0.156(6) 0.042(5) 0.031(5) -0.061(6)
C4 0.115(8) 0.164(10) 0.222(12) 0.099(9) 0.046(8) -0.014(7)

loop_
_atom_type_symbol
_atom_type_description
_atom_type_scat_dispersion_real
_atom_type_scat_dispersion_imag
_atom_type_scat_source
C C 0.0033 0.0016 'International Tables Vol C Tables 4.2.6.8 and 6.1.1.4'
H H 0.0000 0.0000 'International Tables Vol C Tables 4.2.6.8 and 6.1.1.4'
B B 0.0013 0.0007 'International Tables Vol C Tables 4.2.6.8 and 6.1.1.4'
N N 0.0061 0.0033 'International Tables Vol C Tables 4.2.6.8 and 6.1.1.4'
O O 0.0106 0.0060 'International Tables Vol C Tables 4.2.6.8 and 6.1.1.4'
F F 0.0171 0.0103 'International Tables Vol C Tables 4.2.6.8 and 6.1.1.4'
Ag Ag -0.8971 1.1015 'International Tables Vol C Tables 4.2.6.8 and 6.1.1.4'

loop_
_geom_angle_atom_site_label_1
_geom_angle_atom_site_label_2
_geom_angle_atom_site_label_3
_geom_angle
_geom_angle_site_symmetry_1
_geom_angle_site_symmetry_3
_geom_angle_publ_flag
N211 Ag1 N111 166.45(13) . . ?
N211 Ag1 N121 120.51(12) . . ?
N111 Ag1 N121 72.42(12) . . ?
N211 Ag1 N221 71.63(12) . . ?
N111 Ag1 N221 106.77(12) . . ?
N121 Ag1 N221 118.71(11) . . ?
N251 Ag2 N141 124.63(11) . . ?
N251 Ag2 N151 165.79(11) . . ?
N141 Ag2 N151 68.11(11) . . ?
N251 Ag2 N241 67.79(11) . . ?
N141 Ag2 N241 115.79(10) . . ?
N151 Ag2 N241 101.88(11) . . ?
N251 Ag2 N261 67.07(11) . . ?
N141 Ag2 N261 85.24(11) . . ?
N151 Ag2 N261 123.75(11) . . ?
N241 Ag2 N261 134.36(10) . . ?
N251 Ag2 N161 101.62(11) . . ?
N141 Ag2 N161 133.64(11) . . ?
N151 Ag2 N161 65.58(11) . . ?
N241 Ag2 N161 76.36(10) . . ?
N261 Ag2 N161 119.21(10) . . ?
N291 Ag3 N191 161.77(13) . . ?
N291 Ag3 N181 125.94(13) . . ?
N191 Ag3 N181 72.22(13) . . ?
N291 Ag3 N281 71.63(13) . . ?
N191 Ag3 N281 99.83(13) . . ?
N181 Ag3 N281 125.67(12) . . ?
C116 N111 C112 117.4(4) . . ?
C116 N111 Ag1 124.0(3) . . ?
C112 N111 Ag1 116.2(3) . . ?
N111 C112 C113 122.1(4) . . ?
N111 C112 C125 117.3(4) . . ?
C113 C112 C125 120.6(4) . . ?
C114 C113 C112 119.3(4) . . ?
C115 C114 C113 119.1(4) . . ?
C114 C115 C116 118.5(5) . . ?
N111 C116 C115 123.5(4) . . ?
C125 N121 N122 105.1(3) . . ?
C125 N121 Ag1 112.3(3) . . ?
N122 N121 Ag1 142.3(3) . . ?
C123 N122 N121 111.9(3) . . ?
C123 N122 C131 127.7(4) . . ?
N121 N122 C131 119.7(4) . . ?
N122 C123 C124 107.0(4) . . ?
C123 C124 C125 105.0(4) . . ?
N121 C125 C124 111.0(4) . . ?
N121 C125 C112 120.0(4) . . ?
C124 C125 C112 129.1(4) . . ?
N122 C131 C132 111.0(3) . . ?
C137 C132 C133 118.5(4) . . ?
C137 C132 C131 120.4(4) . . ?
C133 C132 C131 121.1(4) . . ?
C134 C133 C132 120.9(4) . . ?
C133 C134 C135 120.4(4) . . ?
C136 C135 C134 119.1(4) . . ?
C136 C135 C138 120.5(4) . . ?
C134 C135 C138 120.5(4) . . ?
C135 C136 C137 120.5(4) . . ?
C136 C137 C132 120.7(4) . . ?
N142 C138 C135 111.7(3) . . ?
C145 N141 N142 105.5(3) . . ?
C145 N141 Ag2 116.8(3) . . ?
N142 N141 Ag2 134.5(2) . . ?
C143 N142 N141 111.7(3) . . ?
C143 N142 C138 128.6(3) . . ?
N141 N142 C138 119.4(3) . . ?
N142 C143 C144 106.8(4) . . ?
C143 C144 C145 105.3(4) . . ?
N141 C145 C144 110.7(4) . . ?
N141 C145 C152 118.7(4) . . ?
C144 C145 C152 130.5(4) . . ?
C156 N151 C152 119.3(4) . . ?
C156 N151 Ag2 121.9(3) . . ?
C152 N151 Ag2 118.2(3) . . ?
N151 C152 C153 121.3(4) . . ?
N151 C152 C145 115.7(4) . . ?
C153 C152 C145 122.9(4) . . ?
C154 C153 C152 119.0(4) . . ?
C153 C154 C155 119.9(4) . . ?
C154 C155 C156 118.6(4) . . ?
N151 C156 C155 121.8(4) . . ?
N151 C156 C165 115.6(4) . . ?
C155 C156 C165 122.6(4) . . ?
C165 N161 N162 106.0(3) . . ?
C165 N161 Ag2 112.8(3) . . ?
N162 N161 Ag2 133.9(3) . . ?
N161 N162 C163 111.2(4) . . ?
N161 N162 C171 119.2(3) . . ?
C163 N162 C171 129.5(4) . . ?
N162 C163 C164 107.7(4) . . ?
C163 C164 C165 105.0(4) . . ?
N161 C165 C164 110.1(4) . . ?
N161 C165 C156 119.6(4) . . ?
C164 C165 C156 130.3(4) . . ?
N162 C171 C172 111.9(4) . . ?
C173 C172 C177 118.5(4) . . ?
C173 C172 C171 120.3(4) . . ?
C177 C172 C171 121.1(4) . . ?
C172 C173 C174 120.5(4) . . ?
C175 C174 C173 120.9(4) . . ?
C174 C175 C176 118.3(5) . . ?
C174 C175 C178 121.5(4) . . ?
C176 C175 C178 120.1(4) . . ?
C177 C176 C175 121.0(4) . . ?
C176 C177 C172 120.6(4) . . ?
N182 C178 C175 111.2(4) . . ?
C185 N181 N182 105.1(4) . . ?
C185 N181 Ag3 111.8(3) . . ?
N182 N181 Ag3 141.8(3) . . ?
C183 N182 N181 112.0(4) . . ?
C183 N182 C178 127.0(4) . . ?
N181 N182 C178 120.5(4) . . ?
N182 C183 C184 107.0(4) . . ?
C183 C184 C185 105.3(4) . . ?
N181 C185 C184 110.7(4) . . ?
N181 C185 C192 120.7(4) . . ?
C184 C185 C192 128.6(4) . . ?
C196 N191 C192 118.3(4) . . ?
C196 N191 Ag3 124.1(3) . . ?
C192 N191 Ag3 117.2(3) . . ?
N191 C192 C193 121.3(4) . . ?
N191 C192 C185 117.2(4) . . ?
C193 C192 C185 121.5(4) . . ?
C194 C193 C192 119.6(5) . . ?
C193 C194 C195 119.7(5) . . ?
C196 C195 C194 117.5(5) . . ?
N191 C196 C195 123.6(5) . . ?
C216 N211 C212 117.5(4) . . ?
C216 N211 Ag1 123.8(3) . . ?
C212 N211 Ag1 117.1(3) . . ?
N211 C212 C213 122.1(4) . . ?
N211 C212 C225 116.8(4) . . ?
C213 C212 C225 121.0(4) . . ?
C214 C213 C212 119.1(5) . . ?
C213 C214 C215 119.4(5) . . ?
C216 C215 C214 118.2(5) . . ?
N211 C216 C215 123.6(5) . . ?
C225 N221 N222 105.4(3) . . ?
C225 N221 Ag1 111.9(3) . . ?
N222 N221 Ag1 141.2(3) . . ?
C223 N222 N221 110.9(4) . . ?
C223 N222 C231 128.6(4) . . ?
N221 N222 C231 120.3(3) . . ?
N222 C223 C224 107.7(4) . . ?
C223 C224 C225 105.1(4) . . ?
N221 C225 C224 110.9(4) . . ?
N221 C225 C212 119.6(4) . . ?
C224 C225 C212 129.5(4) . . ?
N222 C231 C232 114.1(3) . . ?
C233 C232 C237 118.2(4) . . ?
C233 C232 C231 123.5(4) . . ?
C237 C232 C231 118.3(4) . . ?
C232 C233 C234 120.8(4) . . ?
C235 C234 C233 121.3(4) . . ?
C234 C235 C236 117.7(4) . . ?
C234 C235 C238 124.1(4) . . ?
C236 C235 C238 118.2(4) . . ?
C237 C236 C235 121.5(4) . . ?
C236 C237 C232 120.5(4) . . ?
N242 C238 C235 115.3(3) . . ?
C245 N241 N242 105.2(3) . . ?
C245 N241 Ag2 113.6(3) . . ?
N242 N241 Ag2 139.9(2) . . ?
C243 N242 N241 111.9(3) . . ?
C243 N242 C238 127.2(4) . . ?
N241 N242 C238 120.7(3) . . ?
N242 C243 C244 107.4(4) . . ?
C243 C244 C245 104.9(4) . . ?
N241 C245 C244 110.6(4) . . ?
N241 C245 C252 120.1(4) . . ?
C244 C245 C252 129.3(4) . . ?
C256 N251 C252 118.6(3) . . ?
C256 N251 Ag2 120.4(3) . . ?
C252 N251 Ag2 120.7(2) . . ?
N251 C252 C253 121.9(4) . . ?
N251 C252 C245 116.7(3) . . ?
C253 C252 C245 121.4(4) . . ?
C254 C253 C252 118.5(4) . . ?
C253 C254 C255 120.1(4) . . ?
C254 C255 C256 118.7(4) . . ?
N251 C256 C255 122.2(4) . . ?
N251 C256 C265 116.2(3) . . ?
C255 C256 C265 121.6(4) . . ?
C265 N261 N262 104.6(3) . . ?
C265 N261 Ag2 110.2(3) . . ?
N262 N261 Ag2 136.9(2) . . ?
C263 N262 N261 111.7(4) . . ?
C263 N262 C271 128.1(4) . . ?
N261 N262 C271 119.5(3) . . ?
N262 C263 C264 107.6(4) . . ?
C263 C264 C265 105.1(4) . . ?
N261 C265 C264 111.0(4) . . ?
N261 C265 C256 120.4(4) . . ?
C264 C265 C256 128.6(4) . . ?
N262 C271 C272 112.4(4) . . ?
C273 C272 C277 117.2(4) . . ?
C273 C272 C271 123.5(4) . . ?
C277 C272 C271 119.3(4) . . ?
C272 C273 C274 121.5(4) . . ?
C275 C274 C273 121.3(4) . . ?
C274 C275 C276 117.1(4) . . ?
C274 C275 C278 123.4(4) . . ?
C276 C275 C278 119.5(4) . . ?
C277 C276 C275 120.9(5) . . ?
C272 C277 C276 121.8(5) . . ?
N282 C278 C275 112.5(4) . . ?
C285 N281 N282 105.0(4) . . ?
C285 N281 Ag3 107.2(3) . . ?
N282 N281 Ag3 138.6(3) . . ?
C283 N282 N281 111.5(4) . . ?
C283 N282 C278 128.4(4) . . ?
N281 N282 C278 119.9(4) . . ?
N282 C283 C284 108.1(4) . . ?
C283 C284 C285 104.7(4) . . ?
N281 C285 C284 110.6(4) . . ?
N281 C285 C292 120.0(4) . . ?
C284 C285 C292 129.4(4) . . ?
C296 N291 C292 117.9(4) . . ?
C296 N291 Ag3 123.4(3) . . ?
C292 N291 Ag3 118.6(3) . . ?
N291 C292 C293 121.1(4) . . ?
N291 C292 C285 117.1(4) . . ?
C293 C292 C285 121.7(4) . . ?
C294 C293 C292 120.0(5) . . ?
C293 C294 C295 118.8(5) . . ?
C296 C295 C294 119.0(5) . . ?
N291 C296 C295 123.2(5) . . ?
F13 B10 F12 113.3(5) . . ?
F13 B10 F14 108.2(5) . . ?
F12 B10 F14 106.1(4) . . ?
F13 B10 F11 110.8(4) . . ?
F12 B10 F11 109.6(4) . . ?
F14 B10 F11 108.7(4) . . ?
F22 B20 F21 115.0(6) . . ?
F22 B20 F23 112.3(6) . . ?
F21 B20 F23 108.4(5) . . ?
F22 B20 F24 107.7(6) . . ?
F21 B20 F24 105.1(6) . . ?
F23 B20 F24 107.7(6) . . ?
F32 B30 F33 110.7(4) . . ?
F32 B30 F31 111.1(4) . . ?
F33 B30 F31 109.4(4) . . ?
F32 B30 F34 108.9(4) . . ?
F33 B30 F34 109.6(4) . . ?
F31 B30 F34 107.1(4) . . ?
O3' N1 O3 39.4(7) . . ?
O3' N1 O2 141.5(11) . . ?
O3 N1 O2 102.2(11) . . ?
O3' N1 C4 106.0(9) . . ?
O3 N1 C4 145.2(12) . . ?
O2 N1 C4 112.4(9) . . ?

loop_
_geom_bond_atom_site_label_1
_geom_bond_atom_site_label_2
_geom_bond_distance
_geom_bond_site_symmetry_2
_geom_bond_publ_flag
Ag1 N211 2.271(3) . ?
Ag1 N111 2.289(3) . ?
Ag1 N121 2.392(4) . ?
Ag1 N221 2.412(3) . ?
Ag2 N251 2.398(3) . ?
Ag2 N141 2.416(3) . ?
Ag2 N151 2.424(3) . ?
Ag2 N241 2.560(3) . ?
Ag2 N261 2.592(3) . ?
Ag2 N161 2.594(3) . ?
Ag3 N291 2.246(4) . ?
Ag3 N191 2.293(4) . ?
Ag3 N181 2.403(4) . ?
Ag3 N281 2.493(4) . ?
N111 C116 1.344(6) . ?
N111 C112 1.346(5) . ?
C112 C113 1.384(6) . ?
C112 C125 1.465(6) . ?
C113 C114 1.381(6) . ?
C114 C115 1.370(7) . ?
C115 C116 1.379(6) . ?
N121 C125 1.335(5) . ?
N121 N122 1.352(5) . ?
N122 C123 1.350(5) . ?
N122 C131 1.464(5) . ?
C123 C124 1.373(6) . ?
C124 C125 1.404(6) . ?
C131 C132 1.511(6) . ?
C132 C137 1.391(6) . ?
C132 C133 1.397(6) . ?
C133 C134 1.381(6) . ?
C134 C135 1.393(6) . ?
C135 C136 1.389(6) . ?
C135 C138 1.507(6) . ?
C136 C137 1.391(6) . ?
C138 N142 1.469(5) . ?
N141 C145 1.328(5) . ?
N141 N142 1.347(4) . ?
N142 C143 1.346(5) . ?
C143 C144 1.371(6) . ?
C144 C145 1.395(6) . ?
C145 C152 1.466(6) . ?
N151 C156 1.339(5) . ?
N151 C152 1.350(5) . ?
C152 C153 1.392(6) . ?
C153 C154 1.370(6) . ?
C154 C155 1.377(6) . ?
C155 C156 1.393(6) . ?
C156 C165 1.472(6) . ?
N161 C165 1.332(5) . ?
N161 N162 1.350(5) . ?
N162 C163 1.351(6) . ?
N162 C171 1.451(5) . ?
C163 C164 1.361(7) . ?
C164 C165 1.417(6) . ?
C171 C172 1.516(6) . ?
C172 C173 1.387(6) . ?
C172 C177 1.391(6) . ?
C173 C174 1.390(6) . ?
C174 C175 1.384(6) . ?
C175 C176 1.387(6) . ?
C175 C178 1.507(7) . ?
C176 C177 1.383(6) . ?
C178 N182 1.457(6) . ?
N181 C185 1.338(6) . ?
N181 N182 1.350(5) . ?
N182 C183 1.344(6) . ?
C183 C184 1.374(7) . ?
C184 C185 1.397(6) . ?
C185 C192 1.469(6) . ?
N191 C196 1.343(6) . ?
N191 C192 1.347(5) . ?
C192 C193 1.386(6) . ?
C193 C194 1.370(7) . ?
C194 C195 1.388(7) . ?
C195 C196 1.376(7) . ?
N211 C216 1.344(6) . ?
N211 C212 1.351(5) . ?
C212 C213 1.389(6) . ?
C212 C225 1.475(6) . ?
C213 C214 1.381(7) . ?
C214 C215 1.381(7) . ?
C215 C216 1.380(6) . ?
N221 C225 1.332(5) . ?
N221 N222 1.354(5) . ?
N222 C223 1.352(6) . ?
N222 C231 1.446(5) . ?
C223 C224 1.360(7) . ?
C224 C225 1.398(6) . ?
C231 C232 1.522(6) . ?
C232 C233 1.378(6) . ?
C232 C237 1.384(6) . ?
C233 C234 1.390(6) . ?
C234 C235 1.367(6) . ?
C235 C236 1.390(6) . ?
C235 C238 1.508(6) . ?
C236 C237 1.377(6) . ?
C238 N242 1.457(5) . ?
N241 C245 1.340(5) . ?
N241 N242 1.342(4) . ?
N242 C243 1.341(5) . ?
C243 C244 1.368(6) . ?
C244 C245 1.399(6) . ?
C245 C252 1.474(6) . ?
N251 C256 1.345(5) . ?
N251 C252 1.357(5) . ?
C252 C253 1.389(6) . ?
C253 C254 1.377(6) . ?
C254 C255 1.380(6) . ?
C255 C256 1.384(6) . ?
C256 C265 1.475(6) . ?
N261 C265 1.331(5) . ?
N261 N262 1.360(5) . ?
N262 C263 1.340(5) . ?
N262 C271 1.458(5) . ?
C263 C264 1.358(6) . ?
C264 C265 1.404(6) . ?
C271 C272 1.517(6) . ?
C272 C273 1.365(6) . ?
C272 C277 1.373(7) . ?
C273 C274 1.381(6) . ?
C274 C275 1.376(6) . ?
C275 C276 1.380(7) . ?
C275 C278 1.507(6) . ?
C276 C277 1.378(7) . ?
C278 N282 1.458(6) . ?
N281 C285 1.348(6) . ?
N281 N282 1.348(5) . ?
N282 C283 1.343(6) . ?
C283 C284 1.365(6) . ?
C284 C285 1.402(6) . ?
C285 C292 1.465(6) . ?
N291 C296 1.345(6) . ?
N291 C292 1.351(6) . ?
C292 C293 1.391(6) . ?
C293 C294 1.370(7) . ?
C294 C295 1.378(7) . ?
C295 C296 1.369(7) . ?
B10 F13 1.319(6) . ?
B10 F12 1.360(6) . ?
B10 F14 1.386(6) . ?
B10 F11 1.390(6) . ?
B20 F22 1.304(7) . ?
B20 F21 1.368(7) . ?
B20 F23 1.370(8) . ?
B20 F24 1.372(7) . ?
B30 F32 1.368(6) . ?
B30 F33 1.382(6) . ?
B30 F31 1.391(6) . ?
B30 F34 1.404(6) . ?
N1 O3' 1.236(10) . ?
N1 O3 1.249(13) . ?
N1 O2 1.277(9) . ?
N1 C4 1.500(12) . ?

loop_
_geom_torsion_atom_site_label_1
_geom_torsion_atom_site_label_2
_geom_torsion_atom_site_label_3
_geom_torsion_atom_site_label_4
_geom_torsion
_geom_torsion_site_symmetry_1
_geom_torsion_site_symmetry_2
_geom_torsion_site_symmetry_3
_geom_torsion_site_symmetry_4
_geom_torsion_publ_flag
N211 Ag1 N111 C116 -25.5(7) . . . . ?
N121 Ag1 N111 C116 171.2(3) . . . . ?
N221 Ag1 N111 C116 55.7(3) . . . . ?
N211 Ag1 N111 C112 172.5(4) . . . . ?
N121 Ag1 N111 C112 9.1(3) . . . . ?
N221 Ag1 N111 C112 -106.4(3) . . . . ?
C116 N111 C112 C113 -0.5(6) . . . . ?
Ag1 N111 C112 C113 162.7(3) . . . . ?
C116 N111 C112 C125 -178.8(3) . . . . ?
Ag1 N111 C112 C125 -15.5(4) . . . . ?
N111 C112 C113 C114 -0.1(6) . . . . ?
C125 C112 C113 C114 178.1(4) . . . . ?
C112 C113 C114 C115 0.8(7) . . . . ?
C113 C114 C115 C116 -0.8(7) . . . . ?
C112 N111 C116 C115 0.5(6) . . . . ?
Ag1 N111 C116 C115 -161.4(3) . . . . ?
C114 C115 C116 N111 0.2(7) . . . . ?
N211 Ag1 N121 C125 -177.0(2) . . . . ?
N111 Ag1 N121 C125 -1.5(3) . . . . ?
N221 Ag1 N121 C125 98.4(3) . . . . ?
N211 Ag1 N121 N122 -5.5(5) . . . . ?
N111 Ag1 N121 N122 170.1(4) . . . . ?
N221 Ag1 N121 N122 -90.0(4) . . . . ?
C125 N121 N122 C123 -0.6(4) . . . . ?
Ag1 N121 N122 C123 -172.5(3) . . . . ?
C125 N121 N122 C131 -172.1(3) . . . . ?
Ag1 N121 N122 C131 16.0(6) . . . . ?
N121 N122 C123 C124 1.0(5) . . . . ?
C131 N122 C123 C124 171.7(4) . . . . ?
N122 C123 C124 C125 -1.0(5) . . . . ?
N122 N121 C125 C124 0.0(4) . . . . ?
Ag1 N121 C125 C124 174.6(3) . . . . ?
N122 N121 C125 C112 179.4(3) . . . . ?
Ag1 N121 C125 C112 -5.9(4) . . . . ?
C123 C124 C125 N121 0.6(5) . . . . ?
C123 C124 C125 C112 -178.8(4) . . . . ?
N111 C112 C125 N121 14.7(5) . . . . ?
C113 C112 C125 N121 -163.6(4) . . . . ?
N111 C112 C125 C124 -166.0(4) . . . . ?
C113 C112 C125 C124 15.7(6) . . . . ?
C123 N122 C131 C132 -98.7(5) . . . . ?
N121 N122 C131 C132 71.3(5) . . . . ?
N122 C131 C132 C137 71.7(5) . . . . ?
N122 C131 C132 C133 -106.7(4) . . . . ?
C137 C132 C133 C134 -2.0(6) . . . . ?
C131 C132 C133 C134 176.5(4) . . . . ?
C132 C133 C134 C135 0.2(6) . . . . ?
C133 C134 C135 C136 1.2(6) . . . . ?
C133 C134 C135 C138 -178.6(4) . . . . ?
C134 C135 C136 C137 -0.8(6) . . . . ?
C138 C135 C136 C137 179.0(4) . . . . ?
C135 C136 C137 C132 -1.0(6) . . . . ?
C133 C132 C137 C136 2.4(6) . . . . ?
C131 C132 C137 C136 -176.1(4) . . . . ?
C136 C135 C138 N142 -98.4(4) . . . . ?
C134 C135 C138 N142 81.4(4) . . . . ?
N251 Ag2 N141 C145 -176.3(3) . . . . ?
N151 Ag2 N141 C145 10.9(3) . . . . ?
N241 Ag2 N141 C145 103.9(3) . . . . ?
N261 Ag2 N141 C145 -118.5(3) . . . . ?
N161 Ag2 N141 C145 8.2(3) . . . . ?
N251 Ag2 N141 N142 -20.0(4) . . . . ?
N151 Ag2 N141 N142 167.2(4) . . . . ?
N241 Ag2 N141 N142 -99.8(3) . . . . ?
N261 Ag2 N141 N142 37.8(3) . . . . ?
N161 Ag2 N141 N142 164.5(3) . . . . ?
C145 N141 N142 C143 -1.0(4) . . . . ?
Ag2 N141 N142 C143 -159.1(3) . . . . ?
C145 N141 N142 C138 -175.7(3) . . . . ?
Ag2 N141 N142 C138 26.2(5) . . . . ?
C135 C138 N142 C143 -104.1(5) . . . . ?
C135 C138 N142 N141 69.6(4) . . . . ?
N141 N142 C143 C144 0.9(5) . . . . ?
C138 N142 C143 C144 175.0(4) . . . . ?
N142 C143 C144 C145 -0.4(5) . . . . ?
N142 N141 C145 C144 0.7(5) . . . . ?
Ag2 N141 C145 C144 163.4(3) . . . . ?
N142 N141 C145 C152 178.7(3) . . . . ?
Ag2 N141 C145 C152 -18.5(5) . . . . ?
C143 C144 C145 N141 -0.2(5) . . . . ?
C143 C144 C145 C152 -177.9(4) . . . . ?
N251 Ag2 N151 C156 13.8(6) . . . . ?
N141 Ag2 N151 C156 169.0(3) . . . . ?
N241 Ag2 N151 C156 55.8(3) . . . . ?
N261 Ag2 N151 C156 -123.1(3) . . . . ?
N161 Ag2 N151 C156 -13.1(3) . . . . ?
N251 Ag2 N151 C152 -157.5(4) . . . . ?
N141 Ag2 N151 C152 -2.2(3) . . . . ?
N241 Ag2 N151 C152 -115.4(3) . . . . ?
N261 Ag2 N151 C152 65.7(3) . . . . ?
N161 Ag2 N151 C152 175.7(3) . . . . ?
C156 N151 C152 C153 -0.6(6) . . . . ?
Ag2 N151 C152 C153 170.9(3) . . . . ?
C156 N151 C152 C145 -177.3(3) . . . . ?
Ag2 N151 C152 C145 -5.8(4) . . . . ?
N141 C145 C152 N151 16.4(5) . . . . ?
C144 C145 C152 N151 -166.0(4) . . . . ?
N141 C145 C152 C153 -160.3(4) . . . . ?
C144 C145 C152 C153 17.3(7) . . . . ?
N151 C152 C153 C154 0.0(6) . . . . ?
C145 C152 C153 C154 176.4(4) . . . . ?
C152 C153 C154 C155 0.2(7) . . . . ?
C153 C154 C155 C156 0.2(7) . . . . ?
C152 N151 C156 C155 1.0(6) . . . . ?
Ag2 N151 C156 C155 -170.1(3) . . . . ?
C152 N151 C156 C165 178.4(3) . . . . ?
Ag2 N151 C156 C165 7.3(5) . . . . ?
C154 C155 C156 N151 -0.8(7) . . . . ?
C154 C155 C156 C165 -178.1(4) . . . . ?
N251 Ag2 N161 C165 -155.7(3) . . . . ?
N141 Ag2 N161 C165 20.5(3) . . . . ?
N151 Ag2 N161 C165 17.8(3) . . . . ?
N241 Ag2 N161 C165 -92.3(3) . . . . ?
N261 Ag2 N161 C165 134.2(3) . . . . ?
N251 Ag2 N161 N162 -10.7(4) . . . . ?
N141 Ag2 N161 N162 165.6(3) . . . . ?
N151 Ag2 N161 N162 162.8(4) . . . . ?
N241 Ag2 N161 N162 52.8(4) . . . . ?
N261 Ag2 N161 N162 -80.7(4) . . . . ?
C165 N161 N162 C163 -1.6(5) . . . . ?
Ag2 N161 N162 C163 -148.3(3) . . . . ?
C165 N161 N162 C171 -177.8(4) . . . . ?
Ag2 N161 N162 C171 35.5(5) . . . . ?
N161 N162 C163 C164 1.3(6) . . . . ?
C171 N162 C163 C164 177.0(4) . . . . ?
N162 C163 C164 C165 -0.5(6) . . . . ?
N162 N161 C165 C164 1.2(5) . . . . ?
Ag2 N161 C165 C164 155.8(3) . . . . ?
N162 N161 C165 C156 -176.8(4) . . . . ?
Ag2 N161 C165 C156 -22.2(5) . . . . ?
C163 C164 C165 N161 -0.5(5) . . . . ?
C163 C164 C165 C156 177.3(4) . . . . ?
N151 C156 C165 N161 11.5(6) . . . . ?
C155 C156 C165 N161 -171.0(4) . . . . ?
N151 C156 C165 C164 -166.1(4) . . . . ?
C155 C156 C165 C164 11.3(7) . . . . ?
N161 N162 C171 C172 67.4(5) . . . . ?
C163 N162 C171 C172 -108.0(5) . . . . ?
N162 C171 C172 C173 -144.5(4) . . . . ?
N162 C171 C172 C177 36.4(5) . . . . ?
C177 C172 C173 C174 -0.7(6) . . . . ?
C171 C172 C173 C174 -179.8(4) . . . . ?
C172 C173 C174 C175 1.4(6) . . . . ?
C173 C174 C175 C176 -0.2(6) . . . . ?
C173 C174 C175 C178 -177.8(4) . . . . ?
C174 C175 C176 C177 -1.7(6) . . . . ?
C178 C175 C176 C177 175.9(4) . . . . ?
C175 C176 C177 C172 2.5(7) . . . . ?
C173 C172 C177 C176 -1.3(6) . . . . ?
C171 C172 C177 C176 177.8(4) . . . . ?
C174 C175 C178 N182 96.9(5) . . . . ?
C176 C175 C178 N182 -80.7(5) . . . . ?
N291 Ag3 N181 C185 173.9(3) . . . . ?
N191 Ag3 N181 C185 -8.0(3) . . . . ?
N281 Ag3 N181 C185 81.5(3) . . . . ?
N291 Ag3 N181 N182 9.4(5) . . . . ?
N191 Ag3 N181 N182 -172.5(5) . . . . ?
N281 Ag3 N181 N182 -83.0(5) . . . . ?
C185 N181 N182 C183 -0.5(5) . . . . ?
Ag3 N181 N182 C183 164.6(3) . . . . ?
C185 N181 N182 C178 -172.5(4) . . . . ?
Ag3 N181 N182 C178 -7.4(7) . . . . ?
C175 C178 N182 C183 -87.7(5) . . . . ?
C175 C178 N182 N181 83.0(5) . . . . ?
N181 N182 C183 C184 0.7(5) . . . . ?
C178 N182 C183 C184 172.0(4) . . . . ?
N182 C183 C184 C185 -0.6(5) . . . . ?
N182 N181 C185 C184 0.2(5) . . . . ?
Ag3 N181 C185 C184 -170.0(3) . . . . ?
N182 N181 C185 C192 179.0(4) . . . . ?
Ag3 N181 C185 C192 8.9(5) . . . . ?
C183 C184 C185 N181 0.3(5) . . . . ?
C183 C184 C185 C192 -178.5(4) . . . . ?
N291 Ag3 N191 C196 -6.0(7) . . . . ?
N181 Ag3 N191 C196 178.7(4) . . . . ?
N281 Ag3 N191 C196 54.3(4) . . . . ?
N291 Ag3 N191 C192 -178.0(4) . . . . ?
N181 Ag3 N191 C192 6.7(3) . . . . ?
N281 Ag3 N191 C192 -117.8(3) . . . . ?
C196 N191 C192 C193 1.3(7) . . . . ?
Ag3 N191 C192 C193 173.8(4) . . . . ?
C196 N191 C192 C185 -177.2(4) . . . . ?
Ag3 N191 C192 C185 -4.7(5) . . . . ?
N181 C185 C192 N191 -3.3(6) . . . . ?
C184 C185 C192 N191 175.3(4) . . . . ?
N181 C185 C192 C193 178.2(4) . . . . ?
C184 C185 C192 C193 -3.2(7) . . . . ?
N191 C192 C193 C194 0.6(8) . . . . ?
C185 C192 C193 C194 179.1(5) . . . . ?
C192 C193 C194 C195 -2.1(9) . . . . ?
C193 C194 C195 C196 1.6(9) . . . . ?
C192 N191 C196 C195 -1.8(7) . . . . ?
Ag3 N191 C196 C195 -173.8(4) . . . . ?
C194 C195 C196 N191 0.4(8) . . . . ?
N111 Ag1 N211 C216 -94.1(6) . . . . ?
N121 Ag1 N211 C216 67.4(4) . . . . ?
N221 Ag1 N211 C216 -179.5(4) . . . . ?
N111 Ag1 N211 C212 100.4(6) . . . . ?
N121 Ag1 N211 C212 -98.1(3) . . . . ?
N221 Ag1 N211 C212 15.0(3) . . . . ?
C216 N211 C212 C213 -3.3(6) . . . . ?
Ag1 N211 C212 C213 163.2(3) . . . . ?
C216 N211 C212 C225 178.8(4) . . . . ?
Ag1 N211 C212 C225 -14.8(5) . . . . ?
N211 C212 C213 C214 2.6(7) . . . . ?
C225 C212 C213 C214 -179.5(4) . . . . ?
C212 C213 C214 C215 -0.1(7) . . . . ?
C213 C214 C215 C216 -1.6(7) . . . . ?
C212 N211 C216 C215 1.4(7) . . . . ?
Ag1 N211 C216 C215 -164.0(4) . . . . ?
C214 C215 C216 N211 1.0(7) . . . . ?
N211 Ag1 N221 C225 -13.6(3) . . . . ?
N111 Ag1 N221 C225 -179.5(3) . . . . ?
N121 Ag1 N221 C225 101.8(3) . . . . ?
N211 Ag1 N221 N222 -176.1(4) . . . . ?
N111 Ag1 N221 N222 18.0(4) . . . . ?
N121 Ag1 N221 N222 -60.8(4) . . . . ?
C225 N221 N222 C223 -0.1(4) . . . . ?
Ag1 N221 N222 C223 163.2(3) . . . . ?
C225 N221 N222 C231 -175.5(4) . . . . ?
Ag1 N221 N222 C231 -12.2(6) . . . . ?
N221 N222 C223 C224 0.3(5) . . . . ?
C231 N222 C223 C224 175.2(4) . . . . ?
N222 C223 C224 C225 -0.4(5) . . . . ?
N222 N221 C225 C224 -0.2(5) . . . . ?
Ag1 N221 C225 C224 -169.0(3) . . . . ?
N222 N221 C225 C212 -179.8(3) . . . . ?
Ag1 N221 C225 C212 11.5(5) . . . . ?
C223 C224 C225 N221 0.4(5) . . . . ?
C223 C224 C225 C212 179.9(4) . . . . ?
N211 C212 C225 N221 1.3(6) . . . . ?
C213 C212 C225 N221 -176.6(4) . . . . ?
N211 C212 C225 C224 -178.2(4) . . . . ?
C213 C212 C225 C224 3.9(7) . . . . ?
C223 N222 C231 C232 -101.8(5) . . . . ?
N221 N222 C231 C232 72.7(5) . . . . ?
N222 C231 C232 C233 3.1(6) . . . . ?
N222 C231 C232 C237 -177.6(4) . . . . ?
C237 C232 C233 C234 0.3(6) . . . . ?
C231 C232 C233 C234 179.6(4) . . . . ?
C232 C233 C234 C235 -0.8(7) . . . . ?
C233 C234 C235 C236 1.1(6) . . . . ?
C233 C234 C235 C238 -178.5(4) . . . . ?
C234 C235 C236 C237 -1.1(7) . . . . ?
C238 C235 C236 C237 178.5(4) . . . . ?
C235 C236 C237 C232 0.7(7) . . . . ?
C233 C232 C237 C236 -0.3(7) . . . . ?
C231 C232 C237 C236 -179.6(4) . . . . ?
C234 C235 C238 N242 -6.3(6) . . . . ?
C236 C235 C238 N242 174.1(4) . . . . ?
N251 Ag2 N241 C245 -6.1(3) . . . . ?
N141 Ag2 N241 C245 112.8(3) . . . . ?
N151 Ag2 N241 C245 -175.9(3) . . . . ?
N261 Ag2 N241 C245 2.7(3) . . . . ?
N161 Ag2 N241 C245 -115.0(3) . . . . ?
N251 Ag2 N241 N242 -170.3(4) . . . . ?
N141 Ag2 N241 N242 -51.3(4) . . . . ?
N151 Ag2 N241 N242 19.9(4) . . . . ?
N261 Ag2 N241 N242 -161.4(3) . . . . ?
N161 Ag2 N241 N242 80.9(4) . . . . ?
C245 N241 N242 C243 0.5(4) . . . . ?
Ag2 N241 N242 C243 165.5(3) . . . . ?
C245 N241 N242 C238 176.5(3) . . . . ?
Ag2 N241 N242 C238 -18.5(6) . . . . ?
C235 C238 N242 C243 -109.2(5) . . . . ?
C235 C238 N242 N241 75.5(5) . . . . ?
N241 N242 C243 C244 -0.6(5) . . . . ?
C238 N242 C243 C244 -176.3(4) . . . . ?
N242 C243 C244 C245 0.4(5) . . . . ?
N242 N241 C245 C244 -0.3(5) . . . . ?
Ag2 N241 C245 C244 -169.8(3) . . . . ?
N242 N241 C245 C252 -178.7(3) . . . . ?
Ag2 N241 C245 C252 11.8(4) . . . . ?
C243 C244 C245 N241 -0.1(5) . . . . ?
C243 C244 C245 C252 178.2(4) . . . . ?
N141 Ag2 N251 C256 80.0(3) . . . . ?
N151 Ag2 N251 C256 -128.2(4) . . . . ?
N241 Ag2 N251 C256 -173.2(3) . . . . ?
N261 Ag2 N251 C256 13.7(3) . . . . ?
N161 Ag2 N251 C256 -103.3(3) . . . . ?
N141 Ag2 N251 C252 -106.9(3) . . . . ?
N151 Ag2 N251 C252 44.9(6) . . . . ?
N241 Ag2 N251 C252 -0.1(3) . . . . ?
N261 Ag2 N251 C252 -173.2(3) . . . . ?
N161 Ag2 N251 C252 69.8(3) . . . . ?
C256 N251 C252 C253 0.7(6) . . . . ?
Ag2 N251 C252 C253 -172.5(3) . . . . ?
C256 N251 C252 C245 179.2(3) . . . . ?
Ag2 N251 C252 C245 5.9(4) . . . . ?
N241 C245 C252 N251 -12.3(5) . . . . ?
C244 C245 C252 N251 169.6(4) . . . . ?
N241 C245 C252 C253 166.1(4) . . . . ?
C244 C245 C252 C253 -11.9(7) . . . . ?
N251 C252 C253 C254 -0.1(6) . . . . ?
C245 C252 C253 C254 -178.4(4) . . . . ?
C252 C253 C254 C255 -0.5(6) . . . . ?
C253 C254 C255 C256 0.5(6) . . . . ?
C252 N251 C256 C255 -0.8(6) . . . . ?
Ag2 N251 C256 C255 172.4(3) . . . . ?
C252 N251 C256 C265 -179.4(3) . . . . ?
Ag2 N251 C256 C265 -6.1(4) . . . . ?
C254 C255 C256 N251 0.2(6) . . . . ?
C254 C255 C256 C265 178.7(4) . . . . ?
N251 Ag2 N261 C265 -20.0(2) . . . . ?
N141 Ag2 N261 C265 -150.9(3) . . . . ?
N151 Ag2 N261 C265 149.5(2) . . . . ?
N241 Ag2 N261 C265 -28.9(3) . . . . ?
N161 Ag2 N261 C265 70.8(3) . . . . ?
N251 Ag2 N261 N262 -161.8(4) . . . . ?
N141 Ag2 N261 N262 67.3(4) . . . . ?
N151 Ag2 N261 N262 7.7(4) . . . . ?
N241 Ag2 N261 N262 -170.7(3) . . . . ?
N161 Ag2 N261 N262 -71.0(4) . . . . ?
C265 N261 N262 C263 -0.9(4) . . . . ?
Ag2 N261 N262 C263 142.2(3) . . . . ?
C265 N261 N262 C271 -172.5(3) . . . . ?
Ag2 N261 N262 C271 -29.4(5) . . . . ?
N261 N262 C263 C264 0.9(5) . . . . ?
C271 N262 C263 C264 171.5(4) . . . . ?
N262 C263 C264 C265 -0.4(5) . . . . ?
N262 N261 C265 C264 0.6(4) . . . . ?
Ag2 N261 C265 C264 -153.4(3) . . . . ?
N262 N261 C265 C256 -179.7(3) . . . . ?
Ag2 N261 C265 C256 26.2(4) . . . . ?
C263 C264 C265 N261 -0.2(5) . . . . ?
C263 C264 C265 C256 -179.7(4) . . . . ?
N251 C256 C265 N261 -15.6(5) . . . . ?
C255 C256 C265 N261 165.8(4) . . . . ?
N251 C256 C265 C264 163.9(4) . . . . ?
C255 C256 C265 C264 -14.6(6) . . . . ?
C263 N262 C271 C272 -92.6(5) . . . . ?
N261 N262 C271 C272 77.4(5) . . . . ?
N262 C271 C272 C273 -5.5(6) . . . . ?
N262 C271 C272 C277 175.1(5) . . . . ?
C277 C272 C273 C274 3.4(7) . . . . ?
C271 C272 C273 C274 -176.0(4) . . . . ?
C272 C273 C274 C275 -1.1(7) . . . . ?
C273 C274 C275 C276 -2.0(7) . . . . ?
C273 C274 C275 C278 176.8(4) . . . . ?
C274 C275 C276 C277 2.8(9) . . . . ?
C278 C275 C276 C277 -176.1(6) . . . . ?
C273 C272 C277 C276 -2.6(9) . . . . ?
C271 C272 C277 C276 176.8(5) . . . . ?
C275 C276 C277 C272 -0.5(10) . . . . ?
C274 C275 C278 N282 3.1(7) . . . . ?
C276 C275 C278 N282 -178.1(5) . . . . ?
N291 Ag3 N281 C285 -18.7(3) . . . . ?
N191 Ag3 N281 C285 177.9(3) . . . . ?
N181 Ag3 N281 C285 102.8(3) . . . . ?
N291 Ag3 N281 N282 -158.4(4) . . . . ?
N191 Ag3 N281 N282 38.2(4) . . . . ?
N181 Ag3 N281 N282 -36.9(5) . . . . ?
C285 N281 N282 C283 -0.5(5) . . . . ?
Ag3 N281 N282 C283 139.7(4) . . . . ?
C285 N281 N282 C278 -175.7(4) . . . . ?
Ag3 N281 N282 C278 -35.5(6) . . . . ?
C275 C278 N282 C283 -89.4(5) . . . . ?
C275 C278 N282 N281 84.9(5) . . . . ?
N281 N282 C283 C284 0.4(5) . . . . ?
C278 N282 C283 C284 175.1(4) . . . . ?
N282 C283 C284 C285 -0.1(5) . . . . ?
N282 N281 C285 C284 0.4(4) . . . . ?
Ag3 N281 C285 C284 -153.3(3) . . . . ?
N282 N281 C285 C292 179.5(3) . . . . ?
Ag3 N281 C285 C292 25.8(4) . . . . ?
C283 C284 C285 N281 -0.2(5) . . . . ?
C283 C284 C285 C292 -179.2(4) . . . . ?
N191 Ag3 N291 C296 -107.1(5) . . . . ?
N181 Ag3 N291 C296 67.4(4) . . . . ?
N281 Ag3 N291 C296 -171.4(4) . . . . ?
N191 Ag3 N291 C292 75.2(5) . . . . ?
N181 Ag3 N291 C292 -110.3(3) . . . . ?
N281 Ag3 N291 C292 10.9(3) . . . . ?
C296 N291 C292 C293 -0.9(6) . . . . ?
Ag3 N291 C292 C293 177.0(3) . . . . ?
C296 N291 C292 C285 -179.6(4) . . . . ?
Ag3 N291 C292 C285 -1.7(5) . . . . ?
N281 C285 C292 N291 -18.7(6) . . . . ?
C284 C285 C292 N291 160.2(4) . . . . ?
N281 C285 C292 C293 162.6(4) . . . . ?
C284 C285 C292 C293 -18.5(7) . . . . ?
N291 C292 C293 C294 0.4(7) . . . . ?
C285 C292 C293 C294 179.0(4) . . . . ?
C292 C293 C294 C295 -0.4(7) . . . . ?
C293 C294 C295 C296 0.9(8) . . . . ?
C292 N291 C296 C295 1.4(7) . . . . ?
Ag3 N291 C296 C295 -176.3(4) . . . . ?
C294 C295 C296 N291 -1.5(8) . . . . ?
